data_4083861
loop_
_publ_author_name
'Lansing, James C.'
'Camara, James M.'
'Gray, Danielle E.'
'Rauchfuss, Thomas B.'

_publ_section_title
;
 Hydrogen Production Catalyzed by Bidirectional, Biomimetic Models of the
 [FeFe]-Hydrogenase Active Site.
;
_journal_issue 20
_journal_name_full Organometallics
_journal_page_first 5897
_journal_page_last 5906
_journal_paper_doi 10.1021/om5004013
_journal_volume 33
_journal_year 2014
_chemical_formula_moiety 'C24 H39 Fe P, B F4'
_chemical_formula_sum 'C24 H39 B F4 Fe P'
_chemical_formula_weight 501.18
_chemical_name_systematic
; 
? 
;
_space_group_IT_number 14
_symmetry_cell_setting monoclinic
_symmetry_space_group_name_Hall '-P 2yn'
_symmetry_space_group_name_H-M 'P 1 21/n 1'
_atom_sites_solution_hydrogens geom
_atom_sites_solution_primary direct
_atom_sites_solution_secondary difmap
_audit_creation_method SHELXL-97
_audit_update_record
; 
? 
;
_cell_angle_alpha 90.00
_cell_angle_beta 102.766(2)
_cell_angle_gamma 90.00
_cell_formula_units_Z 4
_cell_length_a 8.930(2)
_cell_length_b 28.249(6)
_cell_length_c 10.267(2)
_cell_measurement_reflns_used 9935
_cell_measurement_temperature 193(2)
_cell_measurement_theta_max 25.78
_cell_measurement_theta_min 2.45
_cell_volume 2526.0(9)
_computing_cell_refinement 'SAINT V7.68A (Bruker, 2005)'
_computing_data_collection 'APEX2 V2010.11-3 (Bruker, 2010)'
_computing_data_reduction
; 
SAINT V7.68A, XPREP V2005/2, SADABS V2007/4, TWINABS V2007/5 
(Bruker, 2005 & 2007) 
;
_computing_molecular_graphics
; 
SHELXTL V6.12 (Bruker, 2005), CrystalMaker v2.1.3 (CrystalMaker, 1994) 
;
_computing_publication_material 'XCIF V6.12 (Bruker, 2005)'
_computing_structure_refinement 'SHELXTL V6.12 (Bruker, 2005)'
_computing_structure_solution 'SHELXTL V6.12 (Bruker, 2005)'
_diffrn_ambient_temperature 193(2)
_diffrn_measured_fraction_theta_full 1.000
_diffrn_measured_fraction_theta_max 1.000
_diffrn_measurement_device 'Siemens Platform/ApexII CCD'
_diffrn_measurement_method 'profile data from \w scans'
_diffrn_radiation_monochromator graphite
_diffrn_radiation_source 'normal-focus sealed tube'
_diffrn_radiation_type MoK\a
_diffrn_radiation_wavelength 0.71073
_diffrn_radiation_wavelength_id bm17pas
_diffrn_reflns_av_R_equivalents 0.0295
_diffrn_reflns_av_sigmaI/netI 0.0200
_diffrn_reflns_limit_h_max 10
_diffrn_reflns_limit_h_min -10
_diffrn_reflns_limit_k_max 34
_diffrn_reflns_limit_k_min -34
_diffrn_reflns_limit_l_max 12
_diffrn_reflns_limit_l_min -12
_diffrn_reflns_number 28456
_diffrn_reflns_theta_full 25.80
_diffrn_reflns_theta_max 25.80
_diffrn_reflns_theta_min 2.16
_exptl_absorpt_coefficient_mu 0.699
_exptl_absorpt_correction_T_max 0.9204
_exptl_absorpt_correction_T_min 0.8320
_exptl_absorpt_correction_type integration
_exptl_absorpt_process_details 'SHELXTL/XPREP V2005/2 (Bruker, 2005)'
_exptl_crystal_colour orange
_exptl_crystal_density_diffrn 1.318
_exptl_crystal_density_method 'not measured'
_exptl_crystal_description prism
_exptl_crystal_F_000 1060
_exptl_crystal_id bm17pas
_exptl_crystal_preparation
; 
The data crystal was mounted using oil (Parantone-N, Exxon) to a 
0.3 mm cryo-loop (Hampton Research) with the (1 -3 0) scattering 
planes roughly normal to the spindle axis. 
;
_exptl_crystal_size_max 0.37
_exptl_crystal_size_mid 0.358
_exptl_crystal_size_min 0.178
_refine_diff_density_max 0.615
_refine_diff_density_min -0.291
_refine_diff_density_rms 0.047
_refine_ls_extinction_method none
_refine_ls_goodness_of_fit_ref 1.038
_refine_ls_hydrogen_treatment noref
_refine_ls_matrix_type full
_refine_ls_number_parameters 432
_refine_ls_number_reflns 4864
_refine_ls_number_restraints 642
_refine_ls_restrained_S_all 1.040
_refine_ls_R_factor_all 0.0370
_refine_ls_R_factor_gt 0.0320
_refine_ls_shift/su_max 0.001
_refine_ls_shift/su_mean 0.000
_refine_ls_structure_factor_coef Fsqd
_refine_ls_weighting_details 'calc w=1/[\s^2^(Fo^2^)+(0.0531P)^2^+1.0528P] where P=(Fo^2^+2Fc^2^)/3'
_refine_ls_weighting_scheme calc
_refine_ls_wR_factor_gt 0.0887
_refine_ls_wR_factor_ref 0.0928
_reflns_number_gt 4293
_reflns_number_total 4864
_reflns_threshold_expression >2sigma(I)
_cod_data_source_file om5004013_si_002.cif
_cod_data_source_block Fc*PEt2BF4
_cod_depositor_comments
;
The following automatic conversions were performed:

'_symmetry_cell_setting' value 'Monoclinic' changed to 'monoclinic'
according to
/usr/data/users/saulius/crontab/automatic-downloads/rss-feeds/ACS/lib/dictionaries/cif_core.dic
dictionary named 'cif_core.dic' version 2.4.2 from 2011-04-26.

Automatic conversion script
Id: cif_fix_values 2281 2013-09-26 08:29:07Z andrius 

 Adding full bibliography for 4083859--4083862.cif.
;
_cod_original_cell_volume 2525.9(10)
_cod_original_sg_symbol_H-M 'P2(1)/n  '
_cod_database_code 4083861

loop_
_symmetry_equiv_pos_as_xyz
'x, y, z'
'-x+1/2, y+1/2, -z+1/2'
'-x, -y, -z'
'x-1/2, -y-1/2, z-1/2'

loop_
_atom_site_label
_atom_site_type_symbol
_atom_site_fract_x
_atom_site_fract_y
_atom_site_fract_z
_atom_site_U_iso_or_equiv
_atom_site_adp_type
_atom_site_occupancy
_atom_site_symmetry_multiplicity
_atom_site_calc_flag
_atom_site_refinement_flags
_atom_site_disorder_assembly
_atom_site_disorder_group
Fe1 Fe 0.72559(3) 0.163526(8) 0.23666(2) 0.02700(10) Uani 1 1 d . . .
C1 C 0.7444(3) 0.19219(7) 0.4243(2) 0.0404(5) Uani 1 1 d . . .
C2 C 0.8905(2) 0.17553(7) 0.4081(2) 0.0368(4) Uani 1 1 d . . .
C3 C 0.9275(2) 0.20038(6) 0.29816(19) 0.0344(4) Uani 1 1 d . . .
C4 C 0.8050(2) 0.23206(6) 0.24593(19) 0.0353(4) Uani 1 1 d . . .
C5 C 0.6913(2) 0.22688(7) 0.3241(2) 0.0395(4) Uani 1 1 d . . .
C6 C 0.6677(4) 0.17813(9) 0.5347(3) 0.0636(7) Uani 1 1 d . . .
H6A H 0.7000 0.1996 0.6106 0.095 Uiso 1 1 calc R . .
H6B H 0.6971 0.1457 0.5628 0.095 Uiso 1 1 calc R . .
H6C H 0.5560 0.1799 0.5027 0.095 Uiso 1 1 calc R . .
C7 C 0.9894(3) 0.13957(8) 0.4941(2) 0.0538(6) Uani 1 1 d . . .
H7A H 1.0606 0.1557 0.5669 0.081 Uiso 1 1 calc R . .
H7B H 1.0477 0.1217 0.4401 0.081 Uiso 1 1 calc R . .
H7C H 0.9244 0.1178 0.5314 0.081 Uiso 1 1 calc R . .
C8 C 1.0746(2) 0.19588(8) 0.2507(3) 0.0497(5) Uani 1 1 d . . .
H8A H 1.1508 0.2180 0.3005 0.075 Uiso 1 1 calc R . .
H8B H 1.0553 0.2033 0.1552 0.075 Uiso 1 1 calc R . .
H8C H 1.1134 0.1634 0.2656 0.075 Uiso 1 1 calc R . .
C9 C 0.7978(3) 0.26636(7) 0.1334(2) 0.0510(5) Uani 1 1 d . . .
H9A H 0.8399 0.2969 0.1692 0.076 Uiso 1 1 calc R . .
H9B H 0.6907 0.2705 0.0857 0.076 Uiso 1 1 calc R . .
H9C H 0.8580 0.2541 0.0717 0.076 Uiso 1 1 calc R . .
C10 C 0.5470(3) 0.25593(9) 0.3092(3) 0.0626(7) Uani 1 1 d . . .
H10A H 0.5686 0.2844 0.3649 0.094 Uiso 1 1 calc R . .
H10B H 0.4676 0.2371 0.3375 0.094 Uiso 1 1 calc R . .
H10C H 0.5110 0.2652 0.2155 0.094 Uiso 1 1 calc R . .
C11 C 0.6988(2) 0.09204(6) 0.21264(18) 0.0308(4) Uani 1 1 d . B .
C12 C 0.5528(2) 0.11423(7) 0.20743(19) 0.0355(4) Uani 1 1 d . . .
C13 C 0.5273(2) 0.14710(7) 0.0987(2) 0.0398(4) Uani 1 1 d . . .
C14 C 0.6563(2) 0.14514(7) 0.03708(19) 0.0364(4) Uani 1 1 d . . .
C15 C 0.7630(2) 0.11119(6) 0.10769(18) 0.0336(4) Uani 1 1 d . . .
C16 C 0.7678(2) 0.05330(6) 0.30838(19) 0.0354(4) Uani 1 1 d D . .
H16A H 0.7384 0.0583 0.3949 0.042 Uiso 1 1 calc R A 1
H16B H 0.8811 0.0549 0.3244 0.042 Uiso 1 1 calc R A 1
C17 C 0.4442(3) 0.10350(8) 0.2967(3) 0.0517(6) Uani 1 1 d . . .
H17A H 0.3678 0.0803 0.2530 0.078 Uiso 1 1 calc R . .
H17B H 0.3921 0.1327 0.3136 0.078 Uiso 1 1 calc R . .
H17C H 0.5019 0.0905 0.3815 0.078 Uiso 1 1 calc R . .
C18 C 0.3857(3) 0.17671(9) 0.0517(3) 0.0620(7) Uani 1 1 d . . .
H18A H 0.3095 0.1585 -0.0123 0.093 Uiso 1 1 calc R . .
H18B H 0.4125 0.2054 0.0083 0.093 Uiso 1 1 calc R . .
H18C H 0.3427 0.1855 0.1283 0.093 Uiso 1 1 calc R . .
C19 C 0.6732(3) 0.17174(8) -0.0854(2) 0.0518(6) Uani 1 1 d . . .
H19A H 0.6456 0.1510 -0.1636 0.078 Uiso 1 1 calc R . .
H19B H 0.7799 0.1822 -0.0748 0.078 Uiso 1 1 calc R . .
H19C H 0.6053 0.1994 -0.0978 0.078 Uiso 1 1 calc R . .
C20 C 0.9104(3) 0.09683(8) 0.0720(2) 0.0458(5) Uani 1 1 d . . .
H20A H 0.8900 0.0719 0.0041 0.069 Uiso 1 1 calc R . .
H20B H 0.9819 0.0850 0.1518 0.069 Uiso 1 1 calc R . .
H20C H 0.9557 0.1243 0.0367 0.069 Uiso 1 1 calc R . .
P1 P 0.7058(8) -0.00345(16) 0.2464(5) 0.0692(15) Uani 0.365(5) 1 d PDU B 1
C21 C 0.7753(10) -0.0154(2) 0.0994(5) 0.0431(16) Uani 0.365(5) 1 d PDU B 1
H21A H 0.7324 0.0085 0.0305 0.052 Uiso 0.365(5) 1 calc PR B 1
H21B H 0.8884 -0.0119 0.1206 0.052 Uiso 0.365(5) 1 calc PR B 1
C22 C 0.7342(10) -0.0648(2) 0.0420(7) 0.0575(19) Uani 0.365(5) 1 d PDU B 1
H22A H 0.7596 -0.0672 -0.0459 0.086 Uiso 0.365(5) 1 calc PR B 1
H22B H 0.6240 -0.0703 0.0329 0.086 Uiso 0.365(5) 1 calc PR B 1
H22C H 0.7925 -0.0885 0.1021 0.086 Uiso 0.365(5) 1 calc PR B 1
C23 C 0.720(3) -0.0499(6) 0.3680(16) 0.050(3) Uani 0.365(5) 1 d PDU B 1
H23A H 0.8287 -0.0593 0.3975 0.060 Uiso 0.365(5) 1 calc PR B 1
H23B H 0.6859 -0.0373 0.4469 0.060 Uiso 0.365(5) 1 calc PR B 1
C24 C 0.624(3) -0.0939(7) 0.317(2) 0.056(4) Uani 0.365(5) 1 d PDU B 1
H24A H 0.6345 -0.1170 0.3899 0.084 Uiso 0.365(5) 1 calc PR B 1
H24B H 0.6612 -0.1078 0.2429 0.084 Uiso 0.365(5) 1 calc PR B 1
H24C H 0.5162 -0.0849 0.2871 0.084 Uiso 0.365(5) 1 calc PR B 1
P1B P 0.6636(2) -0.00195(8) 0.2600(2) 0.0353(4) Uani 0.635(5) 1 d PDU B 2
C21B C 0.6643(5) -0.01894(13) 0.0900(3) 0.0497(10) Uani 0.635(5) 1 d PDU B 2
H21C H 0.5821 -0.0425 0.0591 0.060 Uiso 0.635(5) 1 calc PR B 2
H21D H 0.6413 0.0092 0.0315 0.060 Uiso 0.635(5) 1 calc PR B 2
C22B C 0.8174(5) -0.03985(19) 0.0767(4) 0.0600(12) Uani 0.635(5) 1 d PDU B 2
H22D H 0.8122 -0.0483 -0.0167 0.090 Uiso 0.635(5) 1 calc PR B 2
H22E H 0.8395 -0.0682 0.1326 0.090 Uiso 0.635(5) 1 calc PR B 2
H22F H 0.8990 -0.0165 0.1057 0.090 Uiso 0.635(5) 1 calc PR B 2
C23B C 0.7440(16) -0.0489(3) 0.3737(11) 0.056(2) Uani 0.635(5) 1 d PDU B 2
H23C H 0.8474 -0.0572 0.3606 0.067 Uiso 0.635(5) 1 calc PR B 2
H23D H 0.7546 -0.0380 0.4669 0.067 Uiso 0.635(5) 1 calc PR B 2
C24B C 0.6397(15) -0.0925(4) 0.3487(13) 0.053(2) Uani 0.635(5) 1 d PDU B 2
H24D H 0.5346 -0.0833 0.3516 0.079 Uiso 0.635(5) 1 calc PR B 2
H24E H 0.6769 -0.1162 0.4178 0.079 Uiso 0.635(5) 1 calc PR B 2
H24F H 0.6407 -0.1058 0.2608 0.079 Uiso 0.635(5) 1 calc PR B 2
B1 B 0.2282(13) -0.0252(4) 0.3020(12) 0.055(2) Uani 0.327(16) 1 d PDU C 1
F1 F 0.1247(14) -0.0592(5) 0.3213(17) 0.095(3) Uani 0.327(16) 1 d PDU C 1
F2 F 0.1564(15) 0.0184(3) 0.2847(14) 0.074(2) Uani 0.327(16) 1 d PDU C 1
F3 F 0.2876(17) -0.0360(6) 0.1921(13) 0.074(3) Uani 0.327(16) 1 d PDU C 1
F4 F 0.3484(14) -0.0245(6) 0.4130(12) 0.052(3) Uani 0.327(16) 1 d PDU C 1
B1B B 0.2117(11) -0.0296(3) 0.2959(9) 0.0498(19) Uani 0.412(16) 1 d PDU D 2
F1B F 0.1193(12) -0.0694(3) 0.2656(11) 0.077(2) Uani 0.412(16) 1 d PDU D 2
F2B F 0.1238(13) 0.0084(4) 0.3176(13) 0.075(3) Uani 0.412(16) 1 d PDU D 2
F3B F 0.2777(16) -0.0197(5) 0.1889(10) 0.066(3) Uani 0.412(16) 1 d PDU D 2
F4B F 0.3248(13) -0.0382(5) 0.4084(11) 0.065(2) Uani 0.412(16) 1 d PDU D 2
B1C B 0.2127(12) -0.0267(4) 0.3146(11) 0.056(2) Uani 0.260(10) 1 d PDU E 3
F1C F 0.1923(17) -0.0743(3) 0.2869(14) 0.085(3) Uani 0.260(10) 1 d PDU E 3
F2C F 0.0880(9) -0.0120(5) 0.3632(10) 0.072(3) Uani 0.260(10) 1 d PDU E 3
F3C F 0.2208(15) -0.0024(4) 0.2004(11) 0.076(3) Uani 0.260(10) 1 d PDU E 3
F4C F 0.3452(15) -0.0188(8) 0.4107(15) 0.075(4) Uani 0.260(10) 1 d PDU E 3

loop_
_atom_site_aniso_label
_atom_site_aniso_U_11
_atom_site_aniso_U_22
_atom_site_aniso_U_33
_atom_site_aniso_U_23
_atom_site_aniso_U_13
_atom_site_aniso_U_12
Fe1 0.02842(15) 0.02302(15) 0.03229(16) 0.00391(9) 0.01255(11) 0.00186(9)
C1 0.0536(12) 0.0335(10) 0.0403(10) -0.0050(8) 0.0240(9) -0.0050(9)
C2 0.0435(11) 0.0271(9) 0.0382(10) -0.0011(7) 0.0059(8) -0.0033(8)
C3 0.0344(10) 0.0274(9) 0.0437(11) -0.0031(8) 0.0137(8) -0.0036(7)
C4 0.0414(11) 0.0241(9) 0.0439(11) 0.0012(7) 0.0170(8) -0.0013(7)
C5 0.0444(11) 0.0283(9) 0.0522(12) -0.0038(8) 0.0242(9) 0.0037(8)
C6 0.091(2) 0.0606(15) 0.0520(14) -0.0042(12) 0.0432(14) -0.0108(14)
C7 0.0593(14) 0.0407(12) 0.0506(13) 0.0067(10) -0.0111(11) -0.0040(10)
C8 0.0339(11) 0.0468(12) 0.0731(15) -0.0073(11) 0.0219(10) -0.0064(9)
C9 0.0656(15) 0.0316(10) 0.0593(14) 0.0126(9) 0.0216(11) -0.0024(10)
C10 0.0557(14) 0.0468(13) 0.0942(19) -0.0065(13) 0.0357(14) 0.0157(11)
C11 0.0361(9) 0.0247(8) 0.0316(9) 0.0011(7) 0.0077(7) -0.0018(7)
C12 0.0317(9) 0.0323(9) 0.0433(11) 0.0074(8) 0.0096(8) -0.0036(7)
C13 0.0320(10) 0.0377(10) 0.0476(11) 0.0109(9) 0.0042(8) -0.0030(8)
C14 0.0422(11) 0.0337(10) 0.0325(10) 0.0043(8) 0.0068(8) -0.0051(8)
C15 0.0405(10) 0.0295(9) 0.0320(9) -0.0019(7) 0.0108(8) -0.0017(8)
C16 0.0461(11) 0.0258(9) 0.0342(10) 0.0019(7) 0.0086(8) 0.0027(8)
C17 0.0399(12) 0.0514(13) 0.0691(15) 0.0168(11) 0.0237(11) -0.0030(10)
C18 0.0377(12) 0.0623(15) 0.0804(18) 0.0278(13) 0.0008(12) 0.0055(11)
C19 0.0676(15) 0.0505(13) 0.0361(11) 0.0096(9) 0.0091(10) -0.0107(11)
C20 0.0540(13) 0.0433(11) 0.0465(12) -0.0061(9) 0.0251(10) 0.0050(9)
P1 0.153(4) 0.0223(11) 0.0407(13) -0.0025(8) 0.039(2) -0.003(2)
C21 0.065(5) 0.036(3) 0.028(3) -0.006(2) 0.010(3) 0.001(3)
C22 0.086(5) 0.041(3) 0.046(3) -0.019(3) 0.015(3) -0.014(3)
C23 0.073(6) 0.038(5) 0.041(5) -0.006(4) 0.015(4) -0.005(4)
C24 0.083(7) 0.030(5) 0.056(8) -0.001(4) 0.017(6) -0.019(5)
P1B 0.0488(7) 0.0253(6) 0.0299(8) 0.0020(5) 0.0044(5) -0.0005(4)
C21B 0.059(3) 0.050(2) 0.0359(18) -0.0005(14) 0.0017(17) -0.0116(18)
C22B 0.074(3) 0.065(3) 0.046(2) -0.012(2) 0.024(2) -0.003(3)
C23B 0.094(5) 0.026(3) 0.042(3) 0.010(2) 0.005(3) 0.007(3)
C24B 0.067(4) 0.038(3) 0.059(6) 0.012(3) 0.026(4) 0.008(3)
B1 0.063(4) 0.060(4) 0.043(4) 0.010(4) 0.010(4) -0.003(4)
F1 0.104(5) 0.094(6) 0.087(6) 0.028(4) 0.022(5) -0.039(4)
F2 0.069(5) 0.071(4) 0.081(5) 0.032(3) 0.014(3) 0.008(3)
F3 0.095(4) 0.086(6) 0.040(3) 0.003(4) 0.009(3) -0.008(5)
F4 0.058(5) 0.066(6) 0.034(4) -0.004(4) 0.011(4) 0.015(4)
B1B 0.055(3) 0.053(3) 0.041(3) 0.010(3) 0.010(3) -0.002(3)
F1B 0.088(4) 0.075(4) 0.073(4) -0.003(3) 0.028(4) -0.026(3)
F2B 0.066(5) 0.079(5) 0.073(5) 0.001(4) 0.001(4) 0.020(4)
F3B 0.084(5) 0.075(6) 0.037(3) 0.013(4) 0.013(3) -0.025(4)
F4B 0.072(4) 0.082(6) 0.038(3) 0.008(3) 0.005(3) 0.025(4)
B1C 0.062(4) 0.063(4) 0.042(4) 0.013(4) 0.011(4) -0.006(4)
F1C 0.089(6) 0.054(4) 0.107(6) 0.017(4) 0.015(6) -0.006(4)
F2C 0.052(4) 0.101(6) 0.064(4) -0.002(4) 0.010(3) 0.016(4)
F3C 0.082(5) 0.085(5) 0.057(4) 0.025(4) 0.007(4) -0.011(4)
F4C 0.064(6) 0.093(7) 0.059(6) 0.006(5) -0.007(5) 0.012(6)

loop_
_atom_type_symbol
_atom_type_description
_atom_type_scat_dispersion_real
_atom_type_scat_dispersion_imag
_atom_type_scat_source
C C 0.0033 0.0016 'International Tables Vol C Tables 4.2.6.8 and 6.1.1.4'
H H 0.0000 0.0000 'International Tables Vol C Tables 4.2.6.8 and 6.1.1.4'
B B 0.0013 0.0007 'International Tables Vol C Tables 4.2.6.8 and 6.1.1.4'
F F 0.0171 0.0103 'International Tables Vol C Tables 4.2.6.8 and 6.1.1.4'
P P 0.1023 0.0942 'International Tables Vol C Tables 4.2.6.8 and 6.1.1.4'
Fe Fe 0.3463 0.8444 'International Tables Vol C Tables 4.2.6.8 and 6.1.1.4'

loop_
_exptl_crystal_face_index_h
_exptl_crystal_face_index_k
_exptl_crystal_face_index_l
_exptl_crystal_face_perp_dist
0.00 -1.00 -1.00 0.0810
0.00 1.00 1.00 0.1020
0.00 -1.00 0.00 0.1810
0.00 1.00 0.00 0.1800
1.00 -2.00 0.00 0.1790
0.00 2.00 1.00 0.1130
1.00 -2.00 2.00 0.0890
-1.00 2.00 -2.00 0.1220
-1.00 -1.00 1.00 0.1050
1.00 1.00 -1.00 0.1730
1.00 2.00 1.00 0.1210
0.00 1.00 -1.00 0.0770
0.00 -1.00 1.00 0.0890
1.00 1.00 0.00 0.1400

loop_
_geom_angle_atom_site_label_1
_geom_angle_atom_site_label_2
_geom_angle_atom_site_label_3
_geom_angle
C11 Fe1 C12 41.12(7)
C11 Fe1 C5 152.78(8)
C12 Fe1 C5 118.40(8)
C11 Fe1 C3 127.50(7)
C12 Fe1 C3 165.66(8)
C5 Fe1 C3 68.29(8)
C11 Fe1 C4 165.11(7)
C12 Fe1 C4 152.44(8)
C5 Fe1 C4 40.81(7)
C3 Fe1 C4 40.49(8)
C11 Fe1 C2 107.98(7)
C12 Fe1 C2 127.59(8)
C5 Fe1 C2 68.30(8)
C3 Fe1 C2 40.63(8)
C4 Fe1 C2 68.36(8)
C11 Fe1 C15 40.89(7)
C12 Fe1 C15 69.03(8)
C5 Fe1 C15 165.10(8)
C3 Fe1 C15 107.76(7)
C4 Fe1 C15 127.01(7)
C2 Fe1 C15 118.75(8)
C11 Fe1 C13 68.57(8)
C12 Fe1 C13 40.74(7)
C5 Fe1 C13 107.94(9)
C3 Fe1 C13 152.45(8)
C4 Fe1 C13 118.60(8)
C2 Fe1 C13 165.56(8)
C15 Fe1 C13 68.49(8)
C11 Fe1 C1 118.97(7)
C12 Fe1 C1 107.86(8)
C5 Fe1 C1 40.47(8)
C3 Fe1 C1 68.26(8)
C4 Fe1 C1 68.35(8)
C2 Fe1 C1 40.63(8)
C15 Fe1 C1 152.97(8)
C13 Fe1 C1 127.63(9)
C11 Fe1 C14 68.36(7)
C12 Fe1 C14 68.55(8)
C5 Fe1 C14 127.56(8)
C3 Fe1 C14 118.73(7)
C4 Fe1 C14 107.84(8)
C2 Fe1 C14 152.66(8)
C15 Fe1 C14 40.53(8)
C13 Fe1 C14 40.55(8)
C1 Fe1 C14 165.33(8)
C5 C1 C2 107.97(16)
C5 C1 C6 126.4(2)
C2 C1 C6 125.5(2)
C5 C1 Fe1 69.50(11)
C2 C1 Fe1 69.53(11)
C6 C1 Fe1 130.16(16)
C3 C2 C1 107.84(17)
C3 C2 C7 126.09(19)
C1 C2 C7 126.04(19)
C3 C2 Fe1 69.62(11)
C1 C2 Fe1 69.83(12)
C7 C2 Fe1 127.51(14)
C4 C3 C2 108.29(16)
C4 C3 C8 125.78(18)
C2 C3 C8 125.84(18)
C4 C3 Fe1 69.76(11)
C2 C3 Fe1 69.74(11)
C8 C3 Fe1 128.83(14)
C3 C4 C5 107.76(16)
C3 C4 C9 126.56(18)
C5 C4 C9 125.63(18)
C3 C4 Fe1 69.75(10)
C5 C4 Fe1 69.54(10)
C9 C4 Fe1 128.13(15)
C1 C5 C4 108.13(17)
C1 C5 C10 126.06(19)
C4 C5 C10 125.65(19)
C1 C5 Fe1 70.03(11)
C4 C5 Fe1 69.65(10)
C10 C5 Fe1 129.52(17)
C1 C6 H6A 109.5
C1 C6 H6B 109.5
H6A C6 H6B 109.5
C1 C6 H6C 109.5
H6A C6 H6C 109.5
H6B C6 H6C 109.5
C2 C7 H7A 109.5
C2 C7 H7B 109.5
H7A C7 H7B 109.5
C2 C7 H7C 109.5
H7A C7 H7C 109.5
H7B C7 H7C 109.5
C3 C8 H8A 109.5
C3 C8 H8B 109.5
H8A C8 H8B 109.5
C3 C8 H8C 109.5
H8A C8 H8C 109.5
H8B C8 H8C 109.5
C4 C9 H9A 109.5
C4 C9 H9B 109.5
H9A C9 H9B 109.5
C4 C9 H9C 109.5
H9A C9 H9C 109.5
H9B C9 H9C 109.5
C5 C10 H10A 109.5
C5 C10 H10B 109.5
H10A C10 H10B 109.5
C5 C10 H10C 109.5
H10A C10 H10C 109.5
H10B C10 H10C 109.5
C15 C11 C12 108.50(16)
C15 C11 C16 126.20(17)
C12 C11 C16 125.22(16)
C15 C11 Fe1 70.25(10)
C12 C11 Fe1 69.77(10)
C16 C11 Fe1 128.23(13)
C13 C12 C11 107.38(16)
C13 C12 C17 126.35(18)
C11 C12 C17 126.23(17)
C13 C12 Fe1 70.02(11)
C11 C12 Fe1 69.11(10)
C17 C12 Fe1 127.80(15)
C12 C13 C14 108.34(17)
C12 C13 C18 126.07(19)
C14 C13 C18 125.50(19)
C12 C13 Fe1 69.24(11)
C14 C13 Fe1 70.12(11)
C18 C13 Fe1 128.99(17)
C15 C14 C13 108.20(16)
C15 C14 C19 125.49(19)
C13 C14 C19 126.21(19)
C15 C14 Fe1 69.32(10)
C13 C14 Fe1 69.33(11)
C19 C14 Fe1 129.78(15)
C14 C15 C11 107.58(16)
C14 C15 C20 125.46(17)
C11 C15 C20 126.88(17)
C14 C15 Fe1 70.15(11)
C11 C15 Fe1 68.86(10)
C20 C15 Fe1 128.84(14)
C11 C16 P1 111.9(2)
C11 C16 P1B 109.42(15)
C11 C16 H16A 109.2
P1 C16 H16A 109.2
P1B C16 H16A 98.5
C11 C16 H16B 109.2
P1 C16 H16B 109.2
P1B C16 H16B 121.6
H16A C16 H16B 107.9
C12 C17 H17A 109.5
C12 C17 H17B 109.5
H17A C17 H17B 109.5
C12 C17 H17C 109.5
H17A C17 H17C 109.5
H17B C17 H17C 109.5
C13 C18 H18A 109.5
C13 C18 H18B 109.5
H18A C18 H18B 109.5
C13 C18 H18C 109.5
H18A C18 H18C 109.5
H18B C18 H18C 109.5
C14 C19 H19A 109.5
C14 C19 H19B 109.5
H19A C19 H19B 109.5
C14 C19 H19C 109.5
H19A C19 H19C 109.5
H19B C19 H19C 109.5
C15 C20 H20A 109.5
C15 C20 H20B 109.5
H20A C20 H20B 109.5
C15 C20 H20C 109.5
H20A C20 H20C 109.5
H20B C20 H20C 109.5
C16 P1 C21 109.6(3)
C16 P1 C23 116.3(7)
C21 P1 C23 117.8(8)
C22 C21 P1 113.5(5)
C22 C21 H21A 108.9
P1 C21 H21A 108.9
C22 C21 H21B 108.9
P1 C21 H21B 108.9
H21A C21 H21B 107.7
C24 C23 P1 114.1(12)
C24 C23 H23A 108.7
P1 C23 H23A 108.7
C24 C23 H23B 108.7
P1 C23 H23B 108.7
H23A C23 H23B 107.6
C23B P1B C21B 110.1(5)
C23B P1B C16 110.2(4)
C21B P1B C16 112.25(18)
C22B C21B P1B 112.5(3)
C22B C21B H21C 109.1
P1B C21B H21C 109.1
C22B C21B H21D 109.1
P1B C21B H21D 109.1
H21C C21B H21D 107.8
C21B C22B H22D 109.5
C21B C22B H22E 109.5
H22D C22B H22E 109.5
C21B C22B H22F 109.5
H22D C22B H22F 109.5
H22E C22B H22F 109.5
C24B C23B P1B 110.0(7)
C24B C23B H23C 109.7
P1B C23B H23C 109.7
C24B C23B H23D 109.7
P1B C23B H23D 109.7
H23C C23B H23D 108.2
C23B C24B H24D 109.5
C23B C24B H24E 109.5
H24D C24B H24E 109.5
C23B C24B H24F 109.5
H24D C24B H24F 109.5
H24E C24B H24F 109.5
F1 B1 F2 109.4(8)
F1 B1 F4 108.3(8)
F2 B1 F4 110.4(8)
F1 B1 F3 110.7(8)
F2 B1 F3 110.1(8)
F4 B1 F3 107.9(8)
F2B B1B F4B 109.9(7)
F2B B1B F3B 109.2(7)
F4B B1B F3B 109.8(7)
F2B B1B F1B 109.6(7)
F4B B1B F1B 109.5(6)
F3B B1B F1B 108.7(6)
F3C B1C F1C 109.9(8)
F3C B1C F2C 110.9(8)
F1C B1C F2C 106.7(8)
F3C B1C F4C 109.3(9)
F1C B1C F4C 111.0(9)
F2C B1C F4C 109.0(9)

loop_
_geom_bond_atom_site_label_1
_geom_bond_atom_site_label_2
_geom_bond_distance
Fe1 C11 2.0419(18)
Fe1 C12 2.0507(18)
Fe1 C5 2.0553(19)
Fe1 C3 2.0566(19)
Fe1 C4 2.0567(18)
Fe1 C2 2.058(2)
Fe1 C15 2.0605(18)
Fe1 C13 2.061(2)
Fe1 C1 2.062(2)
Fe1 C14 2.072(2)
C1 C5 1.424(3)
C1 C2 1.431(3)
C1 C6 1.501(3)
C2 C3 1.429(3)
C2 C7 1.499(3)
C3 C4 1.424(3)
C3 C8 1.504(3)
C4 C5 1.434(3)
C4 C9 1.498(3)
C5 C10 1.507(3)
C6 H6A 0.9800
C6 H6B 0.9800
C6 H6C 0.9800
C7 H7A 0.9800
C7 H7B 0.9800
C7 H7C 0.9800
C8 H8A 0.9800
C8 H8B 0.9800
C8 H8C 0.9800
C9 H9A 0.9800
C9 H9B 0.9800
C9 H9C 0.9800
C10 H10A 0.9800
C10 H10B 0.9800
C10 H10C 0.9800
C11 C15 1.433(3)
C11 C12 1.437(3)
C11 C16 1.508(2)
C12 C13 1.431(3)
C12 C17 1.505(3)
C13 C14 1.432(3)
C13 C18 1.504(3)
C14 C15 1.431(3)
C14 C19 1.501(3)
C15 C20 1.498(3)
C16 P1 1.768(5)
C16 P1B 1.828(3)
C16 H16A 0.9900
C16 H16B 0.9900
C17 H17A 0.9800
C17 H17B 0.9800
C17 H17C 0.9800
C18 H18A 0.9800
C18 H18B 0.9800
C18 H18C 0.9800
C19 H19A 0.9800
C19 H19B 0.9800
C19 H19C 0.9800
C20 H20A 0.9800
C20 H20B 0.9800
C20 H20C 0.9800
P1 C21 1.787(6)
P1 C23 1.796(7)
C21 C22 1.528(6)
C21 H21A 0.9900
C21 H21B 0.9900
C22 H22A 0.9800
C22 H22B 0.9800
C22 H22C 0.9800
C23 C24 1.531(7)
C23 H23A 0.9900
C23 H23B 0.9900
C24 H24A 0.9800
C24 H24B 0.9800
C24 H24C 0.9800
P1B C23B 1.806(5)
P1B C21B 1.811(4)
C21B C22B 1.523(5)
C21B H21C 0.9900
C21B H21D 0.9900
C22B H22D 0.9800
C22B H22E 0.9800
C22B H22F 0.9800
C23B C24B 1.532(6)
C23B H23C 0.9900
C23B H23D 0.9900
C24B H24D 0.9800
C24B H24E 0.9800
C24B H24F 0.9800
B1 F1 1.377(7)
B1 F2 1.381(6)
B1 F4 1.382(6)
B1 F3 1.383(7)
B1B F2B 1.377(6)
B1B F4B 1.378(6)
B1B F3B 1.384(6)
B1B F1B 1.390(6)
B1C F3C 1.375(7)
B1C F1C 1.379(7)
B1C F2C 1.380(7)
B1C F4C 1.381(7)
